data_4340002
loop_
_publ_author_name
'Adonin, Sergey A.'
'Peresypkina, Eugenia V.'
'Sokolov, Maxim N.'
'Korolkov, Ilya V.'
'Fedin, Vladimir P.'

_publ_section_title
;
 Polyoxomolybdate-Supported Bismuth Trihalides [Mo8O26(BiX3)2](4-) (X =
 Cl, Br, I): Syntheses and Study of Polymorphism.
;
_journal_issue 13
_journal_name_full 'Inorganic chemistry'
_journal_page_first 6886
_journal_page_last 6892
_journal_paper_doi 10.1021/ic500710t
_journal_volume 53
_journal_year 2014
_chemical_formula_moiety 'Bi2 Cl6 Mo8 O26, 4(C16 H36 N)'
_chemical_formula_structural '(Bu4 N)4[Mo8 O26 (Bi Cl3)2]'
_chemical_formula_sum 'C64 H144 Bi2 Cl6 Mo8 N4 O26'
_chemical_formula_weight 2784.01
_chemical_name_systematic
; 
 ? 
;
_space_group_IT_number 14
_symmetry_cell_setting monoclinic
_symmetry_space_group_name_Hall '-P 2yn'
_symmetry_space_group_name_H-M 'P 1 21/n 1'
_atom_sites_solution_hydrogens geom
_atom_sites_solution_primary direct
_atom_sites_solution_secondary difmap
_audit_creation_method SHELXL-97
_cell_angle_alpha 90.00
_cell_angle_beta 99.763(2)
_cell_angle_gamma 90.00
_cell_formula_units_Z 2
_cell_length_a 15.5263(3)
_cell_length_b 17.2193(3)
_cell_length_c 18.7055(3)
_cell_measurement_reflns_used 9143
_cell_measurement_temperature 123(2)
_cell_measurement_theta_max 36.1410
_cell_measurement_theta_min 2.9950
_cell_volume 4928.53(15)
_computing_cell_refinement
;
CrysAlisPro, Agilent Technologies,
Version 1.171.36.28 (release 01-02-2013 CrysAlis171 .NET)
(compiled Feb  1 2013,16:14:44)
;
_computing_data_collection
;
CrysAlisPro, Agilent Technologies,
Version 1.171.36.28 (release 01-02-2013 CrysAlis171 .NET)
(compiled Feb  1 2013,16:14:44)
;
_computing_data_reduction
;
CrysAlisPro, Agilent Technologies,
Version 1.171.36.28 (release 01-02-2013 CrysAlis171 .NET)
(compiled Feb  1 2013,16:14:44)
;
_computing_structure_refinement 'SHELXL-97 (Sheldrick, 2008)'
_computing_structure_solution 'SHELXS-97 (Sheldrick, 2008)'
_diffrn_ambient_temperature 123(2)
_diffrn_detector_area_resol_mean 5.2715
_diffrn_measured_fraction_theta_full 0.997
_diffrn_measured_fraction_theta_max 0.942
_diffrn_measurement_device_type 'Xcalibur, Ruby, Gemini ultra'
_diffrn_measurement_method '\w scans'
_diffrn_radiation_monochromator graphite
_diffrn_radiation_source 'Enhance (Mo) X-ray Source'
_diffrn_radiation_type MoK\a
_diffrn_radiation_wavelength 0.71073
_diffrn_reflns_av_R_equivalents 0.0366
_diffrn_reflns_av_sigmaI/netI 0.1477
_diffrn_reflns_limit_h_max 25
_diffrn_reflns_limit_h_min -24
_diffrn_reflns_limit_k_max 24
_diffrn_reflns_limit_k_min -28
_diffrn_reflns_limit_l_max 31
_diffrn_reflns_limit_l_min -17
_diffrn_reflns_number 42262
_diffrn_reflns_theta_full 25.00
_diffrn_reflns_theta_max 37.53
_diffrn_reflns_theta_min 3.01
_exptl_absorpt_coefficient_mu 4.765
_exptl_absorpt_correction_T_max 0.626
_exptl_absorpt_correction_T_min 0.350
_exptl_absorpt_correction_type analytical
_exptl_absorpt_process_details
;
CrysAlisPro, Agilent Technologies,
Version 1.171.36.28 (release 01-02-2013 CrysAlis171 .NET)
(compiled Feb  1 2013,16:14:44)
Analytical numeric absorption correction using a multifaceted crystal
            model based on expressions derived by R.C. Clark & J.S. Reid.
(Clark, R. C. & Reid, J. S. (1995). Acta Cryst. A51, 887-897)
;
_exptl_crystal_colour colourless
_exptl_crystal_density_diffrn 1.876
_exptl_crystal_density_method 'not measured'
_exptl_crystal_description prism
_exptl_crystal_F_000 2736
_exptl_crystal_size_max 0.3283
_exptl_crystal_size_mid 0.2490
_exptl_crystal_size_min 0.1012
_refine_diff_density_max 2.529
_refine_diff_density_min -3.023
_refine_diff_density_rms 0.154
_refine_ls_extinction_method none
_refine_ls_goodness_of_fit_ref 0.723
_refine_ls_hydrogen_treatment constr
_refine_ls_matrix_type full
_refine_ls_number_parameters 504
_refine_ls_number_reflns 24496
_refine_ls_number_restraints 0
_refine_ls_restrained_S_all 0.723
_refine_ls_R_factor_all 0.0866
_refine_ls_R_factor_gt 0.0332
_refine_ls_shift/su_max 0.003
_refine_ls_shift/su_mean 0.000
_refine_ls_structure_factor_coef Fsqd
_refine_ls_weighting_details 'calc w=1/[\s^2^(Fo^2^)+(0.0201P)^2^+0.0000P] where P=(Fo^2^+2Fc^2^)/3'
_refine_ls_weighting_scheme calc
_refine_ls_wR_factor_gt 0.0567
_refine_ls_wR_factor_ref 0.0603
_reflns_number_gt 11944
_reflns_number_total 24496
_reflns_threshold_expression >2sigma(I)
_cod_data_source_file ic500710t_si_001.cif
_cod_data_source_block compound_1
_cod_depositor_comments 'Adding full bibliography for 4340001--4340007.cif.'
_cod_original_sg_symbol_H-M P2(1)/n
_cod_database_code 4340002

loop_
_symmetry_equiv_pos_as_xyz
'x, y, z'
'-x+1/2, y+1/2, -z+1/2'
'-x, -y, -z'
'x-1/2, -y-1/2, z-1/2'

loop_
_atom_site_label
_atom_site_type_symbol
_atom_site_fract_x
_atom_site_fract_y
_atom_site_fract_z
_atom_site_U_iso_or_equiv
_atom_site_adp_type
_atom_site_occupancy
_atom_site_symmetry_multiplicity
_atom_site_calc_flag
_atom_site_refinement_flags
_atom_site_disorder_assembly
_atom_site_disorder_group
Bi1 Bi 0.081125(8) 0.740818(6) 0.922085(6) 0.02084(3) Uani 1 1 d . . .
Cl1 Cl 0.24684(5) 0.71731(5) 0.94204(4) 0.03165(18) Uani 1 1 d . . .
Cl2 Cl 0.06122(7) 0.61738(5) 0.98425(5) 0.0409(2) Uani 1 1 d . . .
Cl3 Cl 0.05149(5) 0.67396(5) 0.79857(4) 0.0354(2) Uani 1 1 d . . .
Mo1 Mo -0.147565(17) 0.837976(15) 0.948887(13) 0.01935(5) Uani 1 1 d . . .
Mo2 Mo 0.009372(17) 0.863138(14) 1.086669(12) 0.01765(5) Uani 1 1 d . . .
Mo3 Mo 0.107027(16) 0.976405(14) 0.988960(12) 0.01637(5) Uani 1 1 d . . .
Mo4 Mo -0.047408(17) 0.953724(15) 0.851315(12) 0.01850(5) Uani 1 1 d . . .
O1 O -0.24873(13) 0.79894(12) 0.93823(10) 0.0257(5) Uani 1 1 d . . .
O2 O 0.02092(13) 0.84197(11) 1.17648(10) 0.0228(4) Uani 1 1 d . . .
O3 O 0.15774(13) 0.89861(12) 0.96000(10) 0.0229(5) Uani 1 1 d . . .
O4 O -0.07926(14) 0.99911(12) 0.77074(10) 0.0266(5) Uani 1 1 d . . .
O5 O 0.06992(13) 0.79372(11) 1.05139(10) 0.0212(4) Uani 1 1 d . . .
O6 O -0.08259(13) 0.76541(12) 0.92239(10) 0.0238(4) Uani 1 1 d . . .
O7 O 0.01462(14) 0.87649(11) 0.83265(10) 0.0236(5) Uani 1 1 d . . .
O10 O -0.02042(12) 0.92641(10) 0.97522(9) 0.0166(4) Uani 1 1 d . . .
O11 O -0.10470(13) 0.82944(11) 1.05187(10) 0.0197(4) Uani 1 1 d . . .
O12 O 0.18745(12) 1.04794(11) 1.00954(9) 0.0200(4) Uani 1 1 d . . .
O13 O -0.15141(13) 0.90220(11) 0.86507(9) 0.0206(4) Uani 1 1 d . . .
O14 O 0.05342(13) 1.02181(11) 0.89526(9) 0.0182(4) Uani 1 1 d . . .
O15 O 0.10095(12) 0.94631(11) 1.08826(9) 0.0172(4) Uani 1 1 d . . .
N1 N 0.28361(16) 0.76023(15) 1.19749(12) 0.0235(5) Uani 1 1 d . . .
N2 N 0.29574(17) 0.55221(15) 0.77140(13) 0.0250(6) Uani 1 1 d . . .
C111 C 0.2820(2) 0.81908(18) 1.13629(15) 0.0241(7) Uani 1 1 d . . .
H11A H 0.2601 0.7927 1.0897 0.029 Uiso 1 1 calc R . .
H11B H 0.2398 0.8605 1.1427 0.029 Uiso 1 1 calc R . .
C112 C 0.3685(2) 0.85670(19) 1.13080(16) 0.0279(7) Uani 1 1 d . . .
H11C H 0.4090 0.8175 1.1164 0.034 Uiso 1 1 calc R . .
H11D H 0.3952 0.8781 1.1786 0.034 Uiso 1 1 calc R . .
C113 C 0.3543(2) 0.9215(2) 1.07494(17) 0.0333(8) Uani 1 1 d . . .
H11E H 0.3202 0.9010 1.0293 0.040 Uiso 1 1 calc R . .
H11F H 0.3195 0.9632 1.0927 0.040 Uiso 1 1 calc R . .
C114 C 0.4393(2) 0.9554(2) 1.05940(19) 0.0434(9) Uani 1 1 d . . .
H11G H 0.4267 0.9992 1.0259 0.065 Uiso 1 1 calc R . .
H11H H 0.4716 0.9155 1.0375 0.065 Uiso 1 1 calc R . .
H11I H 0.4747 0.9733 1.1048 0.065 Uiso 1 1 calc R . .
C121 C 0.3024(2) 0.80152(19) 1.27030(15) 0.0280(7) Uani 1 1 d . . .
H12A H 0.3067 0.7619 1.3091 0.034 Uiso 1 1 calc R . .
H12B H 0.3603 0.8269 1.2746 0.034 Uiso 1 1 calc R . .
C122 C 0.2368(3) 0.8618(2) 1.28414(18) 0.0471(10) Uani 1 1 d . . .
H12C H 0.1787 0.8371 1.2807 0.057 Uiso 1 1 calc R . .
H12D H 0.2326 0.9024 1.2463 0.057 Uiso 1 1 calc R . .
C123 C 0.2619(3) 0.8999(2) 1.35943(19) 0.0490(10) Uani 1 1 d . . .
H12E H 0.2109 0.9293 1.3704 0.059 Uiso 1 1 calc R . .
H12F H 0.2752 0.8584 1.3964 0.059 Uiso 1 1 calc R . .
C124 C 0.3366(3) 0.9521(3) 1.3657(2) 0.0651(13) Uani 1 1 d . . .
H12G H 0.3431 0.9798 1.4121 0.098 Uiso 1 1 calc R . .
H12H H 0.3272 0.9897 1.3257 0.098 Uiso 1 1 calc R . .
H12I H 0.3896 0.9220 1.3634 0.098 Uiso 1 1 calc R . .
C131 C 0.3558(2) 0.70139(19) 1.19778(16) 0.0289(7) Uani 1 1 d . . .
H13A H 0.4126 0.7290 1.2066 0.035 Uiso 1 1 calc R . .
H13B H 0.3550 0.6652 1.2388 0.035 Uiso 1 1 calc R . .
C132 C 0.3506(3) 0.6547(2) 1.12940(18) 0.0430(10) Uani 1 1 d . . .
H13C H 0.3335 0.6891 1.0870 0.052 Uiso 1 1 calc R . .
H13D H 0.3050 0.6143 1.1282 0.052 Uiso 1 1 calc R . .
C133 C 0.4385(2) 0.6157(2) 1.12417(18) 0.0416(9) Uani 1 1 d . . .
H13E H 0.4846 0.6560 1.1277 0.050 Uiso 1 1 calc R . .
H13F H 0.4543 0.5796 1.1655 0.050 Uiso 1 1 calc R . .
C134 C 0.4351(3) 0.5721(3) 1.0549(2) 0.0672(13) Uiso 1 1 d . . .
H13G H 0.4927 0.5497 1.0529 0.101 Uiso 1 1 calc R . .
H13H H 0.4186 0.6074 1.0138 0.101 Uiso 1 1 calc R . .
H13I H 0.3919 0.5303 1.0524 0.101 Uiso 1 1 calc R . .
C141 C 0.1944(2) 0.72166(17) 1.18547(15) 0.0236(6) Uani 1 1 d . . .
H14A H 0.1494 0.7627 1.1837 0.028 Uiso 1 1 calc R . .
H14B H 0.1855 0.6960 1.1374 0.028 Uiso 1 1 calc R . .
C142 C 0.1789(2) 0.66213(19) 1.24153(16) 0.0300(7) Uani 1 1 d . . .
H14C H 0.1871 0.6865 1.2902 0.036 Uiso 1 1 calc R . .
H14D H 0.2214 0.6191 1.2428 0.036 Uiso 1 1 calc R . .
C143 C 0.0863(2) 0.6306(2) 1.22222(19) 0.0387(9) Uani 1 1 d . . .
H14E H 0.0442 0.6738 1.2215 0.046 Uiso 1 1 calc R . .
H14F H 0.0782 0.6076 1.1730 0.046 Uiso 1 1 calc R . .
C144 C 0.0671(3) 0.5693(2) 1.2760(2) 0.0541(11) Uani 1 1 d . . .
H14G H 0.0074 0.5499 1.2613 0.081 Uiso 1 1 calc R . .
H14H H 0.0731 0.5923 1.3245 0.081 Uiso 1 1 calc R . .
H14I H 0.1085 0.5262 1.2767 0.081 Uiso 1 1 calc R . .
C211 C 0.2515(2) 0.62510(19) 0.73887(17) 0.0308(7) Uani 1 1 d . . .
H21A H 0.2590 0.6660 0.7766 0.037 Uiso 1 1 calc R . .
H21B H 0.1881 0.6146 0.7256 0.037 Uiso 1 1 calc R . .
C212 C 0.2843(2) 0.6568(2) 0.67191(18) 0.0423(10) Uani 1 1 d . . .
H21C H 0.3459 0.6733 0.6856 0.051 Uiso 1 1 calc R . .
H21D H 0.2818 0.6152 0.6351 0.051 Uiso 1 1 calc R . .
C213 C 0.2295(3) 0.7253(3) 0.6396(2) 0.0580(12) Uani 1 1 d . . .
H21E H 0.2245 0.7628 0.6787 0.070 Uiso 1 1 calc R . .
H21F H 0.2601 0.7516 0.6041 0.070 Uiso 1 1 calc R . .
C214 C 0.1402(3) 0.7035(4) 0.6029(3) 0.113(3) Uani 1 1 d . . .
H21G H 0.1074 0.7505 0.5861 0.169 Uiso 1 1 calc R . .
H21H H 0.1100 0.6757 0.6372 0.169 Uiso 1 1 calc R . .
H21I H 0.1443 0.6699 0.5614 0.169 Uiso 1 1 calc R . .
C221 C 0.39404(19) 0.56211(18) 0.79157(16) 0.0247(7) Uani 1 1 d . . .
H22A H 0.4190 0.5140 0.8158 0.030 Uiso 1 1 calc R . .
H22B H 0.4187 0.5683 0.7465 0.030 Uiso 1 1 calc R . .
C222 C 0.4230(2) 0.6303(2) 0.8408(2) 0.0411(9) Uani 1 1 d . . .
H22C H 0.4028 0.6791 0.8153 0.049 Uiso 1 1 calc R . .
H22D H 0.3954 0.6266 0.8847 0.049 Uiso 1 1 calc R . .
C223 C 0.5205(2) 0.6331(2) 0.86315(19) 0.0398(9) Uani 1 1 d . . .
H22E H 0.5394 0.5834 0.8874 0.048 Uiso 1 1 calc R . .
H22F H 0.5467 0.6358 0.8185 0.048 Uiso 1 1 calc R . .
C224 C 0.5575(3) 0.6964(3) 0.9112(3) 0.0831(17) Uani 1 1 d . . .
H22G H 0.6202 0.6874 0.9268 0.125 Uiso 1 1 calc R . .
H22H H 0.5285 0.6981 0.9537 0.125 Uiso 1 1 calc R . .
H22I H 0.5487 0.7458 0.8850 0.125 Uiso 1 1 calc R . .
C231 C 0.2815(2) 0.4856(2) 0.71763(17) 0.0344(8) Uani 1 1 d . . .
H23A H 0.3083 0.4997 0.6750 0.041 Uiso 1 1 calc R . .
H23B H 0.3132 0.4396 0.7404 0.041 Uiso 1 1 calc R . .
C232 C 0.1878(3) 0.4628(3) 0.6912(2) 0.0728(16) Uani 1 1 d . B .
H23C H 0.1582 0.4537 0.7334 0.087 Uiso 1 1 calc R . .
H23D H 0.1571 0.5058 0.6622 0.087 Uiso 1 1 calc R . .
C233 C 0.1823(3) 0.3908(3) 0.6459(2) 0.0747(16) Uani 1 1 d . . .
H23E H 0.2036 0.4046 0.6005 0.090 Uiso 0.70 1 calc PR A 1
H23F H 0.2246 0.3532 0.6719 0.090 Uiso 0.70 1 calc PR A 1
H23G H 0.1349 0.3958 0.6043 0.090 Uiso 0.30 1 d PR A 2
H23H H 0.2353 0.3729 0.6289 0.090 Uiso 0.30 1 d PR A 2
C234 C 0.1018(4) 0.3506(4) 0.6255(3) 0.0525(16) Uani 0.70 1 d P B 1
H23I H 0.1110 0.3054 0.5958 0.079 Uiso 0.70 1 calc PR B 1
H23J H 0.0588 0.3854 0.5974 0.079 Uiso 0.70 1 calc PR B 1
H23K H 0.0802 0.3334 0.6691 0.079 Uiso 0.70 1 calc PR B 1
C235 C 0.1683(9) 0.3383(7) 0.6915(6) 0.042(3) Uiso 0.30 1 d P B 2
H23L H 0.1324 0.2968 0.6658 0.062 Uiso 0.30 1 calc PR B 2
H23M H 0.1378 0.3613 0.7280 0.062 Uiso 0.30 1 calc PR B 2
H23N H 0.2243 0.3166 0.7153 0.062 Uiso 0.30 1 calc PR B 2
C241 C 0.2545(2) 0.53410(18) 0.83810(15) 0.0272(7) Uani 1 1 d . . .
H24A H 0.2656 0.5786 0.8719 0.033 Uiso 1 1 calc R . .
H24B H 0.1905 0.5301 0.8225 0.033 Uiso 1 1 calc R . .
C242 C 0.2859(2) 0.4610(2) 0.87923(18) 0.0366(8) Uani 1 1 d . . .
H24C H 0.3481 0.4667 0.9014 0.044 Uiso 1 1 calc R . .
H24D H 0.2806 0.4163 0.8455 0.044 Uiso 1 1 calc R . .
C243 C 0.2305(3) 0.4464(2) 0.93890(19) 0.0462(10) Uani 1 1 d . . .
H24E H 0.2592 0.4057 0.9720 0.055 Uiso 1 1 calc R . .
H24F H 0.2291 0.4946 0.9676 0.055 Uiso 1 1 calc R . .
C244 C 0.1372(3) 0.4214(3) 0.9101(2) 0.0576(12) Uani 1 1 d . . .
H24G H 0.1088 0.4051 0.9506 0.086 Uiso 1 1 calc R . .
H24H H 0.1377 0.3779 0.8763 0.086 Uiso 1 1 calc R . .
H24I H 0.1049 0.4651 0.8847 0.086 Uiso 1 1 calc R . .

loop_
_atom_site_aniso_label
_atom_site_aniso_U_11
_atom_site_aniso_U_22
_atom_site_aniso_U_33
_atom_site_aniso_U_23
_atom_site_aniso_U_13
_atom_site_aniso_U_12
Bi1 0.01678(5) 0.02512(6) 0.02046(5) -0.00337(5) 0.00271(4) 0.00360(5)
Cl1 0.0185(4) 0.0374(5) 0.0374(4) -0.0090(3) 0.0002(3) 0.0067(4)
Cl2 0.0467(6) 0.0295(5) 0.0499(5) 0.0054(4) 0.0177(5) 0.0025(4)
Cl3 0.0228(4) 0.0532(5) 0.0283(4) -0.0161(4) -0.0008(3) 0.0078(4)
Mo1 0.01349(13) 0.02307(13) 0.02080(12) -0.00417(10) 0.00091(10) -0.00107(11)
Mo2 0.01492(13) 0.02106(13) 0.01642(11) -0.00074(9) 0.00105(9) 0.00193(10)
Mo3 0.01051(12) 0.02116(13) 0.01712(11) -0.00216(9) 0.00144(9) 0.00211(10)
Mo4 0.01591(13) 0.02352(13) 0.01528(11) -0.00372(9) 0.00043(10) 0.00044(11)
O1 0.0169(12) 0.0269(12) 0.0323(11) -0.0057(9) 0.0019(9) -0.0064(9)
O2 0.0208(12) 0.0261(11) 0.0207(10) -0.0013(8) 0.0007(9) 0.0019(10)
O3 0.0155(11) 0.0282(11) 0.0255(10) -0.0058(9) 0.0051(9) 0.0017(9)
O4 0.0257(13) 0.0343(12) 0.0189(10) -0.0012(9) 0.0007(9) 0.0001(10)
O5 0.0184(11) 0.0244(11) 0.0204(9) -0.0003(8) 0.0021(8) 0.0057(9)
O6 0.0185(11) 0.0296(11) 0.0229(10) -0.0046(9) 0.0025(8) 0.0033(10)
O7 0.0214(12) 0.0293(12) 0.0202(10) -0.0065(8) 0.0036(9) -0.0005(10)
O10 0.0122(10) 0.0213(10) 0.0161(9) -0.0036(8) 0.0021(8) 0.0025(8)
O11 0.0154(11) 0.0218(11) 0.0225(10) -0.0028(8) 0.0052(8) -0.0022(9)
O12 0.0131(10) 0.0239(11) 0.0224(10) -0.0048(8) 0.0013(8) 0.0012(9)
O13 0.0139(11) 0.0270(11) 0.0195(9) -0.0061(8) -0.0014(8) -0.0005(9)
O14 0.0155(11) 0.0199(10) 0.0198(9) -0.0009(8) 0.0042(8) 0.0014(9)
O15 0.0129(10) 0.0225(10) 0.0153(9) -0.0020(7) -0.0005(8) 0.0035(8)
N1 0.0170(13) 0.0325(14) 0.0200(11) 0.0054(11) 0.0003(10) 0.0034(12)
N2 0.0187(14) 0.0294(15) 0.0287(13) -0.0033(11) 0.0089(11) 0.0002(12)
C111 0.0192(16) 0.0324(17) 0.0196(14) 0.0071(12) -0.0003(12) 0.0054(14)
C112 0.0188(17) 0.0355(18) 0.0285(16) 0.0056(14) 0.0009(13) 0.0023(15)
C113 0.0266(19) 0.041(2) 0.0312(17) 0.0110(15) 0.0002(15) -0.0029(17)
C114 0.036(2) 0.050(2) 0.045(2) 0.0152(18) 0.0090(18) -0.0087(19)
C121 0.0229(18) 0.0385(19) 0.0210(14) 0.0005(13) -0.0007(13) -0.0028(15)
C122 0.041(2) 0.062(3) 0.0350(19) -0.0182(18) -0.0038(17) 0.007(2)
C123 0.052(3) 0.055(3) 0.040(2) -0.0091(18) 0.008(2) -0.006(2)
C124 0.064(3) 0.064(3) 0.068(3) -0.020(2) 0.013(3) -0.022(3)
C131 0.0201(17) 0.0338(18) 0.0319(16) 0.0127(14) 0.0023(14) 0.0084(15)
C132 0.040(2) 0.047(2) 0.040(2) -0.0016(17) 0.0012(18) 0.0208(19)
C133 0.035(2) 0.052(2) 0.038(2) 0.0071(17) 0.0085(17) 0.0169(19)
C141 0.0160(15) 0.0254(16) 0.0280(15) 0.0010(12) -0.0003(12) 0.0018(13)
C142 0.0233(18) 0.0353(18) 0.0302(16) 0.0090(14) 0.0005(14) 0.0001(15)
C143 0.029(2) 0.038(2) 0.049(2) 0.0094(17) 0.0051(17) -0.0037(17)
C144 0.043(3) 0.063(3) 0.059(3) 0.016(2) 0.017(2) -0.008(2)
C211 0.0193(17) 0.0373(19) 0.0370(18) 0.0030(15) 0.0081(14) 0.0042(15)
C212 0.030(2) 0.058(2) 0.043(2) 0.0180(18) 0.0162(17) 0.0080(19)
C213 0.046(3) 0.077(3) 0.056(2) 0.030(2) 0.021(2) 0.024(2)
C214 0.044(3) 0.209(7) 0.086(4) 0.082(4) 0.015(3) 0.036(4)
C221 0.0157(16) 0.0287(17) 0.0309(16) -0.0050(13) 0.0070(13) 0.0021(14)
C222 0.024(2) 0.042(2) 0.057(2) -0.0140(18) 0.0082(18) -0.0016(17)
C223 0.028(2) 0.054(2) 0.0369(18) -0.0049(17) 0.0036(16) -0.0097(19)
C224 0.043(3) 0.092(4) 0.113(4) -0.053(3) 0.007(3) -0.027(3)
C231 0.029(2) 0.043(2) 0.0352(18) -0.0164(15) 0.0159(16) -0.0079(17)
C232 0.029(2) 0.123(4) 0.071(3) -0.062(3) 0.023(2) -0.033(3)
C233 0.073(4) 0.107(4) 0.050(3) -0.038(3) 0.025(2) -0.060(3)
C234 0.037(4) 0.066(4) 0.055(3) -0.017(3) 0.007(3) -0.008(3)
C241 0.0232(17) 0.0351(18) 0.0262(15) -0.0030(13) 0.0122(14) -0.0036(15)
C242 0.028(2) 0.042(2) 0.0399(19) 0.0088(16) 0.0077(16) -0.0009(17)
C243 0.045(3) 0.056(3) 0.039(2) 0.0013(18) 0.0106(19) -0.010(2)
C244 0.044(3) 0.071(3) 0.064(3) 0.004(2) 0.024(2) -0.013(2)

loop_
_atom_type_symbol
_atom_type_description
_atom_type_scat_dispersion_real
_atom_type_scat_dispersion_imag
_atom_type_scat_source
C C 0.0033 0.0016 'International Tables Vol C Tables 4.2.6.8 and 6.1.1.4'
H H 0.0000 0.0000 'International Tables Vol C Tables 4.2.6.8 and 6.1.1.4'
N N 0.0061 0.0033 'International Tables Vol C Tables 4.2.6.8 and 6.1.1.4'
O O 0.0106 0.0060 'International Tables Vol C Tables 4.2.6.8 and 6.1.1.4'
Cl Cl 0.1484 0.1585 'International Tables Vol C Tables 4.2.6.8 and 6.1.1.4'
Mo Mo -1.6832 0.6857 'International Tables Vol C Tables 4.2.6.8 and 6.1.1.4'
Bi Bi -4.1077 10.2566 'International Tables Vol C Tables 4.2.6.8 and 6.1.1.4'

loop_
_exptl_crystal_face_index_h
_exptl_crystal_face_index_k
_exptl_crystal_face_index_l
_exptl_crystal_face_perp_dist
_exptl_oxdiff_crystal_face_indexfrac_h
_exptl_oxdiff_crystal_face_indexfrac_k
_exptl_oxdiff_crystal_face_indexfrac_l
_exptl_oxdiff_crystal_face_x
_exptl_oxdiff_crystal_face_y
_exptl_oxdiff_crystal_face_z
-1 0 1 0.0601 -1.0000 0.0000 1.0000 -0.0482 -0.0107 -0.0243
1 0 -1 0.0411 1.0000 -0.0000 -1.0000 0.0482 0.0107 0.0243
-1 0 -1 0.1100 -1.0000 -0.0000 -1.0000 -0.0388 0.0422 0.0308
1 1 0 0.1023 1.0000 1.0000 -0.0000 0.0354 -0.0442 0.0254
0 1 1 0.1148 -0.0000 1.0000 1.0000 -0.0127 -0.0549 0.0011
0 1 -1 0.0869 0.0000 1.0000 -1.0000 -0.0034 -0.0020 0.0562
0 -1 1 0.1139 -0.0000 -1.0000 1.0000 0.0034 0.0020 -0.0562
-1 0 -2 0.1051 -1.0000 -0.0000 -2.0000 -0.0342 0.0687 0.0583
0 -1 -1 0.1558 0.0000 -1.0000 -1.0000 0.0127 0.0549 -0.0011
1 -1 0 0.1188 1.0000 -1.0000 -0.0000 0.0516 0.0127 -0.0319
1 0 1 0.1606 1.0000 0.0000 1.0000 0.0388 -0.0422 -0.0308
1 1 -2 0.0667 1.0000 1.0000 -2.0000 0.0447 0.0087 0.0805

loop_
_geom_angle_atom_site_label_1
_geom_angle_atom_site_label_2
_geom_angle_atom_site_label_3
_geom_angle
_geom_angle_site_symmetry_1
_geom_angle_site_symmetry_3
Cl2 Bi1 Cl3 91.16(3) . .
Cl2 Bi1 Cl1 89.90(3) . .
Cl3 Bi1 Cl1 94.75(3) . .
Cl2 Bi1 O6 86.45(5) . .
Cl3 Bi1 O6 92.84(5) . .
Cl1 Bi1 O6 171.64(4) . .
Cl2 Bi1 O5 80.28(5) . .
Cl3 Bi1 O5 164.43(5) . .
Cl1 Bi1 O5 98.19(5) . .
O6 Bi1 O5 73.78(6) . .
O1 Mo1 O6 104.74(10) . .
O1 Mo1 O13 103.55(9) . .
O6 Mo1 O13 96.98(8) . .
O1 Mo1 O11 104.09(9) . .
O6 Mo1 O11 96.41(9) . .
O13 Mo1 O11 144.95(8) . .
O1 Mo1 O12 94.80(9) . 3_577
O6 Mo1 O12 160.44(8) . 3_577
O13 Mo1 O12 78.77(7) . 3_577
O11 Mo1 O12 77.84(7) . 3_577
O1 Mo1 O10 164.27(8) . .
O6 Mo1 O10 90.99(8) . .
O13 Mo1 O10 73.76(7) . .
O11 Mo1 O10 73.77(7) . .
O12 Mo1 O10 69.47(6) 3_577 .
O2 Mo2 O5 104.92(9) . .
O2 Mo2 O11 102.26(9) . .
O5 Mo2 O11 101.39(9) . .
O2 Mo2 O15 100.49(8) . .
O5 Mo2 O15 93.98(9) . .
O11 Mo2 O15 148.10(8) . .
O2 Mo2 O14 90.92(8) . 3_577
O5 Mo2 O14 160.88(8) . 3_577
O11 Mo2 O14 85.24(8) . 3_577
O15 Mo2 O14 72.29(7) . 3_577
O2 Mo2 O10 163.27(8) . .
O5 Mo2 O10 91.16(7) . .
O11 Mo2 O10 78.53(7) . .
O15 Mo2 O10 73.33(7) . .
O14 Mo2 O10 72.44(6) 3_577 .
O3 Mo3 O12 105.95(9) . .
O3 Mo3 O15 101.28(8) . .
O12 Mo3 O15 97.22(8) . .
O3 Mo3 O14 100.32(8) . .
O12 Mo3 O14 95.42(8) . .
O15 Mo3 O14 150.84(8) . .
O3 Mo3 O10 96.58(8) . .
O12 Mo3 O10 157.43(8) . .
O15 Mo3 O10 79.25(7) . .
O14 Mo3 O10 79.03(7) . .
O3 Mo3 O10 172.34(9) . 3_577
O12 Mo3 O10 81.69(8) . 3_577
O15 Mo3 O10 77.98(7) . 3_577
O14 Mo3 O10 78.00(7) . 3_577
O10 Mo3 O10 75.77(7) . 3_577
O4 Mo4 O7 105.44(9) . .
O4 Mo4 O13 102.08(9) . .
O7 Mo4 O13 100.69(9) . .
O4 Mo4 O14 100.58(9) . .
O7 Mo4 O14 96.32(9) . .
O13 Mo4 O14 146.75(7) . .
O4 Mo4 O15 90.96(8) . 3_577
O7 Mo4 O15 161.38(8) . 3_577
O13 Mo4 O15 84.04(7) . 3_577
O14 Mo4 O15 71.55(7) . 3_577
O4 Mo4 O10 162.29(8) . .
O7 Mo4 O10 91.92(8) . .
O13 Mo4 O10 77.56(7) . .
O14 Mo4 O10 73.49(7) . .
O15 Mo4 O10 71.36(6) 3_577 .
Mo2 O5 Bi1 136.27(10) . .
Mo1 O6 Bi1 137.92(10) . .
Mo3 O10 Mo3 104.23(7) . 3_577
Mo3 O10 Mo2 92.39(7) . .
Mo3 O10 Mo2 96.66(6) 3_577 .
Mo3 O10 Mo4 92.58(6) . .
Mo3 O10 Mo4 97.27(7) 3_577 .
Mo2 O10 Mo4 163.58(9) . .
Mo3 O10 Mo1 164.65(9) . .
Mo3 O10 Mo1 91.12(6) 3_577 .
Mo2 O10 Mo1 85.47(6) . .
Mo4 O10 Mo1 85.61(6) . .
Mo2 O11 Mo1 117.91(9) . .
Mo3 O12 Mo1 117.71(9) . 3_577
Mo4 O13 Mo1 118.21(10) . .
Mo3 O14 Mo4 108.28(9) . .
Mo3 O14 Mo2 110.06(8) . 3_577
Mo4 O14 Mo2 104.25(8) . 3_577
Mo3 O15 Mo2 108.87(8) . .
Mo3 O15 Mo4 110.56(8) . 3_577
Mo2 O15 Mo4 103.13(7) . 3_577
C131 N1 C141 111.4(2) . .
C131 N1 C121 106.3(2) . .
C141 N1 C121 111.7(2) . .
C131 N1 C111 111.4(2) . .
C141 N1 C111 106.3(2) . .
C121 N1 C111 109.7(2) . .
C211 N2 C231 110.9(3) . .
C211 N2 C221 112.1(2) . .
C231 N2 C221 106.1(2) . .
C211 N2 C241 105.9(2) . .
C231 N2 C241 110.7(2) . .
C221 N2 C241 111.3(2) . .
C112 C111 N1 115.8(2) . .
C112 C111 H11A 108.3 . .
N1 C111 H11A 108.3 . .
C112 C111 H11B 108.3 . .
N1 C111 H11B 108.3 . .
H11A C111 H11B 107.4 . .
C111 C112 C113 109.5(3) . .
C111 C112 H11C 109.8 . .
C113 C112 H11C 109.8 . .
C111 C112 H11D 109.8 . .
C113 C112 H11D 109.8 . .
H11C C112 H11D 108.2 . .
C114 C113 C112 112.6(3) . .
C114 C113 H11E 109.1 . .
C112 C113 H11E 109.1 . .
C114 C113 H11F 109.1 . .
C112 C113 H11F 109.1 . .
H11E C113 H11F 107.8 . .
C113 C114 H11G 109.5 . .
C113 C114 H11H 109.5 . .
H11G C114 H11H 109.5 . .
C113 C114 H11I 109.5 . .
H11G C114 H11I 109.5 . .
H11H C114 H11I 109.5 . .
C122 C121 N1 116.3(3) . .
C122 C121 H12A 108.2 . .
N1 C121 H12A 108.2 . .
C122 C121 H12B 108.2 . .
N1 C121 H12B 108.2 . .
H12A C121 H12B 107.4 . .
C121 C122 C123 112.1(3) . .
C121 C122 H12C 109.2 . .
C123 C122 H12C 109.2 . .
C121 C122 H12D 109.2 . .
C123 C122 H12D 109.2 . .
H12C C122 H12D 107.9 . .
C124 C123 C122 114.2(3) . .
C124 C123 H12E 108.7 . .
C122 C123 H12E 108.7 . .
C124 C123 H12F 108.7 . .
C122 C123 H12F 108.7 . .
H12E C123 H12F 107.6 . .
C123 C124 H12G 109.5 . .
C123 C124 H12H 109.5 . .
H12G C124 H12H 109.5 . .
C123 C124 H12I 109.5 . .
H12G C124 H12I 109.5 . .
H12H C124 H12I 109.5 . .
C132 C131 N1 115.1(3) . .
C132 C131 H13A 108.5 . .
N1 C131 H13A 108.5 . .
C132 C131 H13B 108.5 . .
N1 C131 H13B 108.5 . .
H13A C131 H13B 107.5 . .
C131 C132 C133 111.6(3) . .
C131 C132 H13C 109.3 . .
C133 C132 H13C 109.3 . .
C131 C132 H13D 109.3 . .
C133 C132 H13D 109.3 . .
H13C C132 H13D 108.0 . .
C134 C133 C132 112.0(3) . .
C134 C133 H13E 109.2 . .
C132 C133 H13E 109.2 . .
C134 C133 H13F 109.2 . .
C132 C133 H13F 109.2 . .
H13E C133 H13F 107.9 . .
C133 C134 H13G 109.5 . .
C133 C134 H13H 109.5 . .
H13G C134 H13H 109.5 . .
C133 C134 H13I 109.5 . .
H13G C134 H13I 109.5 . .
H13H C134 H13I 109.5 . .
C142 C141 N1 116.2(2) . .
C142 C141 H14A 108.2 . .
N1 C141 H14A 108.2 . .
C142 C141 H14B 108.2 . .
N1 C141 H14B 108.2 . .
H14A C141 H14B 107.4 . .
C141 C142 C143 109.4(3) . .
C141 C142 H14C 109.8 . .
C143 C142 H14C 109.8 . .
C141 C142 H14D 109.8 . .
C143 C142 H14D 109.8 . .
H14C C142 H14D 108.2 . .
C144 C143 C142 111.9(3) . .
C144 C143 H14E 109.2 . .
C142 C143 H14E 109.2 . .
C144 C143 H14F 109.2 . .
C142 C143 H14F 109.2 . .
H14E C143 H14F 107.9 . .
C143 C144 H14G 109.5 . .
C143 C144 H14H 109.5 . .
H14G C144 H14H 109.5 . .
C143 C144 H14I 109.5 . .
H14G C144 H14I 109.5 . .
H14H C144 H14I 109.5 . .
N2 C211 C212 115.8(3) . .
N2 C211 H21A 108.3 . .
C212 C211 H21A 108.3 . .
N2 C211 H21B 108.3 . .
C212 C211 H21B 108.3 . .
H21A C211 H21B 107.4 . .
C213 C212 C211 111.2(3) . .
C213 C212 H21C 109.4 . .
C211 C212 H21C 109.4 . .
C213 C212 H21D 109.4 . .
C211 C212 H21D 109.4 . .
H21C C212 H21D 108.0 . .
C214 C213 C212 113.8(4) . .
C214 C213 H21E 108.8 . .
C212 C213 H21E 108.8 . .
C214 C213 H21F 108.8 . .
C212 C213 H21F 108.8 . .
H21E C213 H21F 107.7 . .
C213 C214 H21G 109.5 . .
C213 C214 H21H 109.5 . .
H21G C214 H21H 109.5 . .
C213 C214 H21I 109.5 . .
H21G C214 H21I 109.5 . .
H21H C214 H21I 109.5 . .
C222 C221 N2 114.9(2) . .
C222 C221 H22A 108.6 . .
N2 C221 H22A 108.6 . .
C222 C221 H22B 108.6 . .
N2 C221 H22B 108.6 . .
H22A C221 H22B 107.5 . .
C223 C222 C221 112.1(3) . .
C223 C222 H22C 109.2 . .
C221 C222 H22C 109.2 . .
C223 C222 H22D 109.2 . .
C221 C222 H22D 109.2 . .
H22C C222 H22D 107.9 . .
C224 C223 C222 117.8(3) . .
C224 C223 H22E 107.8 . .
C222 C223 H22E 107.8 . .
C224 C223 H22F 107.8 . .
C222 C223 H22F 107.8 . .
H22E C223 H22F 107.2 . .
C223 C224 H22G 109.5 . .
C223 C224 H22H 109.5 . .
H22G C224 H22H 109.5 . .
C223 C224 H22I 109.5 . .
H22G C224 H22I 109.5 . .
H22H C224 H22I 109.5 . .
C232 C231 N2 116.0(3) . .
C232 C231 H23A 108.3 . .
N2 C231 H23A 108.3 . .
C232 C231 H23B 108.3 . .
N2 C231 H23B 108.3 . .
H23A C231 H23B 107.4 . .
C233 C232 C231 111.1(4) . .
C233 C232 H23C 109.4 . .
C231 C232 H23C 109.4 . .
C233 C232 H23D 109.4 . .
C231 C232 H23D 109.4 . .
H23C C232 H23D 108.0 . .
C235 C233 C234 66.2(6) . .
C235 C233 C232 101.9(6) . .
C234 C233 C232 121.2(4) . .
C235 C233 H23E 148.7 . .
C234 C233 H23E 107.0 . .
C232 C233 H23E 107.0 . .
C235 C233 H23F 52.1 . .
C234 C233 H23F 107.0 . .
C232 C233 H23F 107.0 . .
H23E C233 H23F 106.8 . .
C235 C233 H23G 113.6 . .
C234 C233 H23G 47.4 . .
C232 C233 H23G 109.9 . .
H23E C233 H23G 67.3 . .
H23F C233 H23G 142.7 . .
C235 C233 H23H 103.7 . .
C234 C233 H23H 120.4 . .
C232 C233 H23H 118.3 . .
H23E C233 H23H 51.5 . .
H23F C233 H23H 55.3 . .
H23G C233 H23H 109.2 . .
C233 C234 H23G 43.4 . .
C233 C234 H23I 109.5 . .
H23G C234 H23I 104.5 . .
C233 C234 H23J 109.5 . .
H23G C234 H23J 71.1 . .
C233 C234 H23K 109.5 . .
H23G C234 H23K 143.1 . .
C233 C235 H23L 109.5 . .
C233 C235 H23M 109.5 . .
H23L C235 H23M 109.5 . .
C233 C235 H23N 109.5 . .
H23L C235 H23N 109.5 . .
H23M C235 H23N 109.5 . .
C242 C241 N2 116.3(3) . .
C242 C241 H24A 108.2 . .
N2 C241 H24A 108.2 . .
C242 C241 H24B 108.2 . .
N2 C241 H24B 108.2 . .
H24A C241 H24B 107.4 . .
C241 C242 C243 109.5(3) . .
C241 C242 H24C 109.8 . .
C243 C242 H24C 109.8 . .
C241 C242 H24D 109.8 . .
C243 C242 H24D 109.8 . .
H24C C242 H24D 108.2 . .
C244 C243 C242 113.9(3) . .
C244 C243 H24E 108.8 . .
C242 C243 H24E 108.8 . .
C244 C243 H24F 108.8 . .
C242 C243 H24F 108.8 . .
H24E C243 H24F 107.7 . .
C243 C244 H24G 109.5 . .
C243 C244 H24H 109.5 . .
H24G C244 H24H 109.5 . .
C243 C244 H24I 109.5 . .
H24G C244 H24I 109.5 . .
H24H C244 H24I 109.5 . .

loop_
_geom_bond_atom_site_label_1
_geom_bond_atom_site_label_2
_geom_bond_distance
_geom_bond_site_symmetry_2
Bi1 Cl2 2.4673(8) .
Bi1 Cl3 2.5523(7) .
Bi1 Cl1 2.5686(8) .
Bi1 O6 2.578(2) .
Bi1 O5 2.6179(18) .
Mo1 O1 1.689(2) .
Mo1 O6 1.7304(19) .
Mo1 O13 1.9113(19) .
Mo1 O11 1.9340(19) .
Mo1 O12 2.2385(18) 3_577
Mo1 O10 2.4757(19) .
Mo2 O2 1.6985(18) .
Mo2 O5 1.7199(19) .
Mo2 O11 1.873(2) .
Mo2 O15 2.0148(19) .
Mo2 O14 2.2585(18) 3_577
Mo2 O10 2.3280(17) .
Mo3 O3 1.6890(19) .
Mo3 O12 1.7497(19) .
Mo3 O15 1.9460(17) .
Mo3 O14 1.9701(18) .
Mo3 O10 2.1331(19) .
Mo3 O10 2.3158(18) 3_577
Mo4 O4 1.6954(19) .
Mo4 O7 1.712(2) .
Mo4 O13 1.898(2) .
Mo4 O14 2.016(2) .
Mo4 O15 2.2914(18) 3_577
Mo4 O10 2.3323(17) .
O10 Mo3 2.3158(18) 3_577
O12 Mo1 2.2385(18) 3_577
O14 Mo2 2.2585(18) 3_577
O15 Mo4 2.2913(18) 3_577
N1 C131 1.511(4) .
N1 C141 1.518(4) .
N1 C121 1.520(4) .
N1 C111 1.526(3) .
N2 C211 1.508(4) .
N2 C231 1.517(4) .
N2 C221 1.518(4) .
N2 C241 1.528(3) .
C111 C112 1.510(4) .
C111 H11A 0.9900 .
C111 H11B 0.9900 .
C112 C113 1.519(4) .
C112 H11C 0.9900 .
C112 H11D 0.9900 .
C113 C114 1.516(4) .
C113 H11E 0.9900 .
C113 H11F 0.9900 .
C114 H11G 0.9800 .
C114 H11H 0.9800 .
C114 H11I 0.9800 .
C121 C122 1.506(5) .
C121 H12A 0.9900 .
C121 H12B 0.9900 .
C122 C123 1.543(4) .
C122 H12C 0.9900 .
C122 H12D 0.9900 .
C123 C124 1.456(5) .
C123 H12E 0.9900 .
C123 H12F 0.9900 .
C124 H12G 0.9800 .
C124 H12H 0.9800 .
C124 H12I 0.9800 .
C131 C132 1.501(4) .
C131 H13A 0.9900 .
C131 H13B 0.9900 .
C132 C133 1.538(5) .
C132 H13C 0.9900 .
C132 H13D 0.9900 .
C133 C134 1.492(5) .
C133 H13E 0.9900 .
C133 H13F 0.9900 .
C134 H13G 0.9800 .
C134 H13H 0.9800 .
C134 H13I 0.9800 .
C141 C142 1.515(4) .
C141 H14A 0.9900 .
C141 H14B 0.9900 .
C142 C143 1.522(5) .
C142 H14C 0.9900 .
C142 H14D 0.9900 .
C143 C144 1.521(4) .
C143 H14E 0.9900 .
C143 H14F 0.9900 .
C144 H14G 0.9800 .
C144 H14H 0.9800 .
C144 H14I 0.9800 .
C211 C212 1.530(4) .
C211 H21A 0.9900 .
C211 H21B 0.9900 .
C212 C213 1.517(5) .
C212 H21C 0.9900 .
C212 H21D 0.9900 .
C213 C214 1.488(6) .
C213 H21E 0.9900 .
C213 H21F 0.9900 .
C214 H21G 0.9800 .
C214 H21H 0.9800 .
C214 H21I 0.9800 .
C221 C222 1.512(4) .
C221 H22A 0.9900 .
C221 H22B 0.9900 .
C222 C223 1.502(5) .
C222 H22C 0.9900 .
C222 H22D 0.9900 .
C223 C224 1.466(5) .
C223 H22E 0.9900 .
C223 H22F 0.9900 .
C224 H22G 0.9800 .
C224 H22H 0.9800 .
C224 H22I 0.9800 .
C231 C232 1.508(5) .
C231 H23A 0.9900 .
C231 H23B 0.9900 .
C232 C233 1.496(6) .
C232 H23C 0.9900 .
C232 H23D 0.9900 .
C233 C235 1.287(12) .
C233 C234 1.423(6) .
C233 H23E 0.9900 .
C233 H23F 0.9900 .
C233 H23G 0.9788 .
C233 H23H 0.9811 .
C234 H23G 1.0470 .
C234 H23I 0.9800 .
C234 H23J 0.9800 .
C234 H23K 0.9800 .
C235 H23L 0.9800 .
C235 H23M 0.9800 .
C235 H23N 0.9800 .
C241 C242 1.512(4) .
C241 H24A 0.9900 .
C241 H24B 0.9900 .
C242 C243 1.541(4) .
C242 H24C 0.9900 .
C242 H24D 0.9900 .
C243 C244 1.520(5) .
C243 H24E 0.9900 .
C243 H24F 0.9900 .
C244 H24G 0.9800 .
C244 H24H 0.9800 .
C244 H24I 0.9800 .
